data_8105485
loop_
_publ_author_name
'Missioui, Mohcine'
'Guerrab, Walid'
'Mague, Joel T.'
'Ramli, Youssef'

_publ_section_title
;
 Synthesis and crystal structure of 2-azido-N-(4-nitrophenyl)acetamide,
 C8H7N5O3
;
_journal_issue 6
_journal_name_full 'Zeitschrift f\"ur Kristallographie - New Crystal Structures'
_journal_page_first 1429
_journal_page_last 1430
_journal_paper_doi 10.1515/ncrs-2020-0348
_journal_volume 235
_journal_year 2020
_chemical_formula_moiety 'C8 H7 N5 O3'
_chemical_formula_sum 'C8 H7 N5 O3'
_chemical_formula_weight 221.19
_chemical_name_systematic
;
2-azido-N-(4-nitrophenyl)acetamide
;
_space_group_crystal_system monoclinic
_space_group_IT_number 14
_space_group_name_Hall '-P 2yn'
_space_group_name_H-M_alt 'P 1 21/n 1'
_atom_sites_solution_hydrogens mixed
_atom_sites_solution_primary direct
_atom_sites_solution_secondary difmap
_cell_angle_alpha 90
_cell_angle_beta 94.909(1)
_cell_angle_gamma 90
_cell_formula_units_Z 4
_cell_length_a 5.0340(2)
_cell_length_b 21.1023(9)
_cell_length_c 9.2880(4)
_cell_measurement_reflns_used 6872
_cell_measurement_temperature 298(2)
_cell_measurement_theta_max 28.2219
_cell_measurement_theta_min 2.2008
_cell_volume 983.04(7)
_computing_cell_refinement '<i>SAINT</i> [7]'
_computing_data_collection '<i>APEX3</i> [7]'
_computing_data_reduction '<i>SAINT</i> [7]'
_computing_molecular_graphics '<i>DIAMOND</i> [6]'
_computing_publication_material '<i>SHELXTL</i> [7]'
_computing_structure_refinement '<i>SHELXL-2018/1</i> [10]'
_computing_structure_solution '<i>SHELXT</i> [9]'
_diffrn_ambient_temperature 298(2)
_diffrn_detector_area_resol_mean 8.3333
_diffrn_measured_fraction_theta_full 0.999
_diffrn_measured_fraction_theta_max 0.998
_diffrn_measurement_device_type 'Bruker Smart APEX CCD'
_diffrn_measurement_method '\f and \w scans'
_diffrn_radiation_monochromator graphite
_diffrn_radiation_type MoK\a
_diffrn_radiation_wavelength 0.71073
_diffrn_reflns_av_R_equivalents 0.0339
_diffrn_reflns_av_unetI/netI 0.0222
_diffrn_reflns_Laue_measured_fraction_full 0.999
_diffrn_reflns_Laue_measured_fraction_max 0.998
_diffrn_reflns_limit_h_max 6
_diffrn_reflns_limit_h_min -6
_diffrn_reflns_limit_k_max 28
_diffrn_reflns_limit_k_min -29
_diffrn_reflns_limit_l_max 12
_diffrn_reflns_limit_l_min -12
_diffrn_reflns_number 18819
_diffrn_reflns_point_group_measured_fraction_full 0.999
_diffrn_reflns_point_group_measured_fraction_max 0.998
_diffrn_reflns_theta_full 29.200
_diffrn_reflns_theta_max 29.229
_diffrn_reflns_theta_min 1.930
_diffrn_source 'fine-focus sealed tube'
_exptl_absorpt_coefficient_mu 0.119
_exptl_absorpt_correction_T_max 0.98
_exptl_absorpt_correction_T_min 0.88
_exptl_absorpt_correction_type multi-scan
_exptl_absorpt_process_details '<i>SADABS</i> ([8])'
_exptl_crystal_colour 'light yellow'
_exptl_crystal_density_diffrn 1.495
_exptl_crystal_density_method 'not measured'
_exptl_crystal_description block
_exptl_crystal_F_000 456
_exptl_crystal_size_max 0.438
_exptl_crystal_size_mid 0.352
_exptl_crystal_size_min 0.189
_exptl_transmission_factor_max 0.928
_exptl_transmission_factor_min 0.838
_refine_diff_density_max 0.231
_refine_diff_density_min -0.195
_refine_diff_density_rms 0.043
_refine_ls_extinction_coef .
_refine_ls_extinction_method none
_refine_ls_goodness_of_fit_ref 1.085
_refine_ls_hydrogen_treatment constr
_refine_ls_matrix_type full
_refine_ls_number_parameters 145
_refine_ls_number_reflns 2649
_refine_ls_number_restraints 0
_refine_ls_restrained_S_all 1.085
_refine_ls_R_factor_all 0.0601
_refine_ls_R_factor_gt 0.0470
_refine_ls_shift/su_max 0.000
_refine_ls_shift/su_mean 0.000
_refine_ls_structure_factor_coef Fsqd
_refine_ls_weighting_details 'w=1/[\s^2^(Fo^2^)+(0.0870P)^2^+0.0782P] where P=(Fo^2^+2Fc^2^)/3'
_refine_ls_weighting_scheme calc
_refine_ls_wR_factor_gt 0.1400
_refine_ls_wR_factor_ref 0.1496
_reflns_Friedel_coverage 0.000
_reflns_Friedel_fraction_full .
_reflns_Friedel_fraction_max .
_reflns_number_gt 1983
_reflns_number_total 2649
_reflns_threshold_expression 'I > 2\s(I)'
_cod_data_source_file suppl_ncrs-2020-0348_suppl.cif
_cod_data_source_block JTM1035_0m_a
_cod_original_sg_symbol_H-M 'P 21/n'
_cod_database_code 8105485
_shelx_space_group_comment
;
The symmetry employed for this shelxl refinement is uniquely defined
by the following loop, which should always be used as a source of
symmetry information in preference to the above space-group names.
They are only intended as comments.
;
_shelx_estimated_absorpt_t_min 0.950
_shelx_estimated_absorpt_t_max 0.978

loop_
_space_group_symop_operation_xyz
'x, y, z'
'-x+1/2, y+1/2, -z+1/2'
'-x, -y, -z'
'x-1/2, -y-1/2, z-1/2'

loop_
_atom_site_label
_atom_site_type_symbol
_atom_site_fract_x
_atom_site_fract_y
_atom_site_fract_z
_atom_site_U_iso_or_equiv
_atom_site_adp_type
_atom_site_occupancy
_atom_site_site_symmetry_order
_atom_site_calc_flag
_atom_site_refinement_flags_posn
_atom_site_refinement_flags_adp
_atom_site_refinement_flags_occupancy
_atom_site_disorder_assembly
_atom_site_disorder_group
O1 O 0.1437(2) 0.54487(5) 0.40669(12) 0.0653(3) Uani 1 1 d . . . . .
O2 O -0.1688(3) 0.53494(6) 0.23586(16) 0.0889(5) Uani 1 1 d . . . . .
O3 O 0.7374(3) 0.25286(5) 0.32470(11) 0.0712(4) Uani 1 1 d . . . . .
N1 N 0.0325(2) 0.51581(5) 0.30461(13) 0.0533(3) Uani 1 1 d . . . . .
N2 N 0.4732(2) 0.28701(5) 0.12922(11) 0.0444(3) Uani 1 1 d . . . . .
H2A H 0.410723 0.276201 0.040075 0.053 Uiso 1 1 d R U . . .
N3 N 0.9953(3) 0.17236(7) 0.13885(14) 0.0638(4) Uani 1 1 d . . . . .
N4 N 1.0544(2) 0.14690(6) 0.25608(13) 0.0571(3) Uani 1 1 d . . . . .
N5 N 1.1386(3) 0.12232(9) 0.35748(17) 0.0869(5) Uani 1 1 d . . . . .
C1 C 0.3655(2) 0.34342(5) 0.18049(12) 0.0395(3) Uani 1 1 d . . . . .
C2 C 0.4709(3) 0.37451(6) 0.30479(13) 0.0452(3) Uani 1 1 d . . . . .
H2 H 0.616100 0.357436 0.360242 0.054 Uiso 1 1 calc R U . . .
C3 C 0.3590(3) 0.43074(6) 0.34531(13) 0.0468(3) Uani 1 1 d . . . . .
H3 H 0.427305 0.451634 0.428558 0.056 Uiso 1 1 calc R U . . .
C4 C 0.1459(3) 0.45563(6) 0.26177(13) 0.0433(3) Uani 1 1 d . . . . .
C5 C 0.0379(3) 0.42568(7) 0.13825(15) 0.0540(3) Uani 1 1 d . . . . .
H5 H -0.107007 0.443149 0.083261 0.065 Uiso 1 1 calc R U . . .
C6 C 0.1484(3) 0.36958(7) 0.09812(15) 0.0517(3) Uani 1 1 d . . . . .
H6 H 0.077740 0.348843 0.015162 0.062 Uiso 1 1 calc R U . . .
C7 C 0.6453(3) 0.24659(6) 0.20002(14) 0.0469(3) Uani 1 1 d . . . . .
C8 C 0.7163(3) 0.19014(7) 0.10932(16) 0.0573(4) Uani 1 1 d . . . . .
H8A H 0.604170 0.154452 0.129897 0.069 Uiso 1 1 calc R U . . .
H8B H 0.681799 0.200543 0.007717 0.069 Uiso 1 1 calc R U . . .

loop_
_atom_site_aniso_label
_atom_site_aniso_U_11
_atom_site_aniso_U_22
_atom_site_aniso_U_33
_atom_site_aniso_U_23
_atom_site_aniso_U_13
_atom_site_aniso_U_12
O1 0.0829(8) 0.0456(5) 0.0658(7) -0.0118(5) -0.0024(6) 0.0038(5)
O2 0.0830(9) 0.0711(8) 0.1069(11) -0.0154(7) -0.0257(8) 0.0317(7)
O3 0.1146(10) 0.0549(6) 0.0393(5) -0.0035(4) -0.0217(6) 0.0254(6)
N1 0.0591(7) 0.0425(6) 0.0577(7) 0.0019(5) 0.0019(5) 0.0044(5)
N2 0.0570(6) 0.0408(5) 0.0334(5) -0.0039(4) -0.0071(4) 0.0026(4)
N3 0.0683(8) 0.0678(8) 0.0559(7) 0.0012(6) 0.0089(6) 0.0080(6)
N4 0.0478(7) 0.0705(8) 0.0513(7) -0.0151(6) -0.0051(5) 0.0055(5)
N5 0.0729(10) 0.1236(15) 0.0598(9) -0.0066(9) -0.0207(7) 0.0247(10)
C1 0.0463(6) 0.0384(6) 0.0329(5) 0.0014(4) -0.0017(5) -0.0022(4)
C2 0.0534(7) 0.0416(6) 0.0380(6) -0.0009(5) -0.0109(5) 0.0022(5)
C3 0.0580(7) 0.0412(6) 0.0391(6) -0.0039(5) -0.0082(5) -0.0016(5)
C4 0.0490(7) 0.0368(6) 0.0437(6) 0.0016(5) 0.0024(5) 0.0002(5)
C5 0.0529(7) 0.0565(8) 0.0496(7) -0.0022(6) -0.0126(6) 0.0089(6)
C6 0.0544(8) 0.0564(8) 0.0414(6) -0.0090(5) -0.0139(5) 0.0053(6)
C7 0.0642(8) 0.0384(6) 0.0367(6) -0.0001(4) -0.0040(5) 0.0016(5)
C8 0.0746(10) 0.0458(7) 0.0487(7) -0.0084(6) -0.0106(6) 0.0107(6)

loop_
_atom_type_symbol
_atom_type_description
_atom_type_scat_dispersion_real
_atom_type_scat_dispersion_imag
_atom_type_scat_source
C C 0.0033 0.0016 'International Tables Vol C Tables 4.2.6.8 and 6.1.1.4'
H H 0.0000 0.0000 'International Tables Vol C Tables 4.2.6.8 and 6.1.1.4'
N N 0.0061 0.0033 'International Tables Vol C Tables 4.2.6.8 and 6.1.1.4'
O O 0.0106 0.0060 'International Tables Vol C Tables 4.2.6.8 and 6.1.1.4'

loop_
_geom_angle_atom_site_label_1
_geom_angle_atom_site_label_2
_geom_angle_atom_site_label_3
_geom_angle
_geom_angle_site_symmetry_1
_geom_angle_site_symmetry_3
O2 N1 O1 122.99(13) . .
O2 N1 C4 118.14(12) . .
O1 N1 C4 118.87(12) . .
C7 N2 C1 128.38(10) . .
C7 N2 H2A 117.0 . .
C1 N2 H2A 114.6 . .
N4 N3 C8 115.86(13) . .
N5 N4 N3 171.45(15) . .
C2 C1 C6 119.59(11) . .
C2 C1 N2 123.24(11) . .
C6 C1 N2 117.13(10) . .
C3 C2 C1 119.72(11) . .
C3 C2 H2 120.1 . .
C1 C2 H2 120.1 . .
C4 C3 C2 119.48(11) . .
C4 C3 H3 120.3 . .
C2 C3 H3 120.3 . .
C3 C4 C5 121.86(12) . .
C3 C4 N1 118.87(11) . .
C5 C4 N1 119.27(12) . .
C6 C5 C4 118.71(12) . .
C6 C5 H5 120.6 . .
C4 C5 H5 120.6 . .
C5 C6 C1 120.64(12) . .
C5 C6 H6 119.7 . .
C1 C6 H6 119.7 . .
O3 C7 N2 124.92(12) . .
O3 C7 C8 121.63(12) . .
N2 C7 C8 113.46(11) . .
N3 C8 C7 111.49(12) . .
N3 C8 H8A 109.3 . .
C7 C8 H8A 109.3 . .
N3 C8 H8B 109.3 . .
C7 C8 H8B 109.3 . .
H8A C8 H8B 108.0 . .

loop_
_geom_bond_atom_site_label_1
_geom_bond_atom_site_label_2
_geom_bond_distance
_geom_bond_site_symmetry_2
O1 N1 1.2238(16) .
O2 N1 1.2191(16) .
O3 C7 1.2172(15) .
N1 C4 1.4616(16) .
N2 C7 1.3464(16) .
N2 C1 1.4078(15) .
N2 H2A 0.8900 .
N3 N4 1.2277(18) .
N3 C8 1.457(2) .
N4 N5 1.1258(19) .
C1 C2 1.3929(16) .
C1 C6 1.3931(17) .
C2 C3 1.3796(17) .
C2 H2 0.9300 .
C3 C4 1.3733(18) .
C3 H3 0.9300 .
C4 C5 1.3801(18) .
C5 C6 1.3733(19) .
C5 H5 0.9300 .
C6 H6 0.9300 .
C7 C8 1.5191(18) .
C8 H8A 0.9700 .
C8 H8B 0.9700 .

loop_
_geom_hbond_atom_site_label_D
_geom_hbond_atom_site_label_H
_geom_hbond_atom_site_label_A
_geom_hbond_distance_DH
_geom_hbond_distance_HA
_geom_hbond_distance_DA
_geom_hbond_angle_DHA
_geom_hbond_site_symmetry_A
_geom_hbond_publ_flag
N2 H2A O3 0.89 2.20 3.0892(14) 177 4_565 yes
C2 H2 O3 0.93 2.32 2.8950(16) 120 . yes
C3 H3 O1 0.93 2.54 3.2941(17) 139 3_666 yes
C6 H6 N5 0.93 2.62 3.260(2) 127 4_465 yes

loop_
_geom_torsion_atom_site_label_1
_geom_torsion_atom_site_label_2
_geom_torsion_atom_site_label_3
_geom_torsion_atom_site_label_4
_geom_torsion
_geom_torsion_site_symmetry_1
_geom_torsion_site_symmetry_2
_geom_torsion_site_symmetry_3
_geom_torsion_site_symmetry_4
C7 N2 C1 C2 16.0(2) . . . .
C7 N2 C1 C6 -166.24(13) . . . .
C6 C1 C2 C3 0.18(19) . . . .
N2 C1 C2 C3 177.88(11) . . . .
C1 C2 C3 C4 -0.5(2) . . . .
C2 C3 C4 C5 0.6(2) . . . .
C2 C3 C4 N1 -178.90(11) . . . .
O2 N1 C4 C3 -174.54(14) . . . .
O1 N1 C4 C3 5.91(19) . . . .
O2 N1 C4 C5 6.0(2) . . . .
O1 N1 C4 C5 -173.56(13) . . . .
C3 C4 C5 C6 -0.3(2) . . . .
N1 C4 C5 C6 179.16(13) . . . .
C4 C5 C6 C1 0.0(2) . . . .
C2 C1 C6 C5 0.1(2) . . . .
N2 C1 C6 C5 -177.76(13) . . . .
C1 N2 C7 O3 0.2(2) . . . .
C1 N2 C7 C8 179.66(13) . . . .
N4 N3 C8 C7 72.07(18) . . . .
O3 C7 C8 N3 -37.9(2) . . . .
N2 C7 C8 N3 142.67(13) . . . .
